data_4303010
loop_
_publ_author_name
'Michael Schmittel'
'Bice He'
'Jian Fan'
'Jan W. Bats'
'Marianne Engeser'
'Marc Schlosser'
'Hans-J\"org Deiseroth'

_publ_section_title
;
Cap for Copper(I) Ions! Metallosupramolecular Solid and Solution State
Structures on the Basis of the Dynamic Tetrahedral [Cu(phenAr2)(py)2]+ Motif
;
_journal_name_full 'Inorganic Chemistry'
_journal_page_first 8192
_journal_page_last 8200
_journal_paper_doi 10.1021/ic900657w
_journal_volume 48
_journal_year 2009
_chemical_formula_sum 'C125 H98 Cl11 Cu2 F12 N8 P2'
_chemical_formula_weight 2519.08
_chemical_name_systematic
; 
 ? 
;
_space_group_IT_number 148
_symmetry_cell_setting trigonal
_symmetry_space_group_name_Hall '-R 3'
_symmetry_space_group_name_H-M 'R -3 :H'
_atom_sites_solution_hydrogens geom
_atom_sites_solution_primary direct
_atom_sites_solution_secondary difmap
_audit_creation_method SHELXL-97
_cell_angle_alpha 90.00
_cell_angle_beta 90.00
_cell_angle_gamma 120.00
_cell_formula_units_Z 18
_cell_length_a 26.457(11)
_cell_length_b 26.457(11)
_cell_length_c 102.846(8)
_cell_measurement_reflns_used 7995
_cell_measurement_temperature 293(2)
_cell_measurement_theta_max 21.8
_cell_measurement_theta_min 1.8
_cell_volume 62345(4)
_computing_structure_refinement 'SHELXL-97 (Sheldrick, 1997)'
_computing_structure_solution 'SHELXS-97 (Sheldrick, 1990)'
_diffrn_ambient_temperature 293(2)
_diffrn_measured_fraction_theta_full 0.993
_diffrn_measured_fraction_theta_max 0.993
_diffrn_radiation_monochromator graphite
_diffrn_radiation_source 'fine-focus sealed tube'
_diffrn_radiation_type MoK\a
_diffrn_radiation_wavelength 0.71073
_diffrn_reflns_av_R_equivalents 0.1002
_diffrn_reflns_av_sigmaI/netI 0.1274
_diffrn_reflns_limit_h_max 30
_diffrn_reflns_limit_h_min -30
_diffrn_reflns_limit_k_max 30
_diffrn_reflns_limit_k_min -30
_diffrn_reflns_limit_l_max 118
_diffrn_reflns_limit_l_min -118
_diffrn_reflns_number 151831
_diffrn_reflns_theta_full 24.20
_diffrn_reflns_theta_max 24.20
_diffrn_reflns_theta_min 1.79
_exptl_absorpt_coefficient_mu 0.604
_exptl_absorpt_correction_T_max 0.7698
_exptl_absorpt_correction_T_min 0.7019
_exptl_absorpt_correction_type numerical
_exptl_absorpt_process_details
;Crystal description with 8 faces,

 X-SHAPE 1.06 (STOE & Cie, 1999)

;
_exptl_crystal_colour colorless
_exptl_crystal_density_diffrn 1.208
_exptl_crystal_density_method 'not measured'
_exptl_crystal_description block
_exptl_crystal_F_000 23166
_exptl_crystal_size_max 0.67
_exptl_crystal_size_mid 0.55
_exptl_crystal_size_min 0.47
_refine_diff_density_max 0.288
_refine_diff_density_min -0.320
_refine_diff_density_rms 0.056
_refine_ls_extinction_method none
_refine_ls_goodness_of_fit_ref 0.741
_refine_ls_hydrogen_treatment constr
_refine_ls_matrix_type full
_refine_ls_number_parameters 1003
_refine_ls_number_reflns 22134
_refine_ls_number_restraints 146
_refine_ls_restrained_S_all 0.749
_refine_ls_R_factor_all 0.1615
_refine_ls_R_factor_gt 0.0709
_refine_ls_shift/su_max 0.000
_refine_ls_shift/su_mean 0.000
_refine_ls_structure_factor_coef Fsqd
_refine_ls_weighting_details 'calc w=1/[\s^2^(Fo^2^)+(0.1000P)^2^+0.0000P] where P=(Fo^2^+2Fc^2^)/3'
_refine_ls_weighting_scheme calc
_refine_ls_wR_factor_gt 0.1748
_refine_ls_wR_factor_ref 0.1997
_reflns_number_gt 6658
_reflns_number_total 22134
_reflns_threshold_expression >2sigma(I)
_cod_data_source_file ic900657w_si_002_4.cif
_cod_data_source_block 5
_cod_original_cell_volume 62345(37)
_cod_original_sg_symbol_H-M 'R -3'
_cod_database_code 4303010

loop_
_symmetry_equiv_pos_as_xyz
'x, y, z'
'-y, x-y, z'
'-x+y, -x, z'
'x+2/3, y+1/3, z+1/3'
'-y+2/3, x-y+1/3, z+1/3'
'-x+y+2/3, -x+1/3, z+1/3'
'x+1/3, y+2/3, z+2/3'
'-y+1/3, x-y+2/3, z+2/3'
'-x+y+1/3, -x+2/3, z+2/3'
'-x, -y, -z'
'y, -x+y, -z'
'x-y, x, -z'
'-x+2/3, -y+1/3, -z+1/3'
'y+2/3, -x+y+1/3, -z+1/3'
'x-y+2/3, x+1/3, -z+1/3'
'-x+1/3, -y+2/3, -z+2/3'
'y+1/3, -x+y+2/3, -z+2/3'
'x-y+1/3, x+2/3, -z+2/3'

loop_
_atom_site_label
_atom_site_type_symbol
_atom_site_fract_x
_atom_site_fract_y
_atom_site_fract_z
_atom_site_U_iso_or_equiv
_atom_site_adp_type
_atom_site_occupancy
_atom_site_symmetry_multiplicity
_atom_site_calc_flag
_atom_site_refinement_flags
_atom_site_disorder_assembly
_atom_site_disorder_group
Cu1 Cu 0.22456(3) -0.16681(3) 0.124378(7) 0.1002(3) Uani 1 1 d . . .
Cu2 Cu 0.08200(3) 0.27086(3) -0.042177(6) 0.0856(2) Uani 1 1 d . . .
C1 C 0.1101(3) -0.1668(3) 0.12911(7) 0.1088(19) Uani 1 1 d . . .
C2 C 0.0671(3) -0.1506(4) 0.12647(8) 0.142(3) Uani 1 1 d . . .
H2A H 0.0350 -0.1632 0.1319 0.171 Uiso 1 1 calc R . .
C3 C 0.0731(4) -0.1172(4) 0.11603(8) 0.134(3) Uani 1 1 d . . .
H3A H 0.0455 -0.1062 0.1142 0.161 Uiso 1 1 calc R . .
C4 C 0.1211(3) -0.0996(3) 0.10811(7) 0.116(2) Uani 1 1 d . . .
C5 C 0.1306(3) -0.0647(3) 0.09636(7) 0.122(2) Uani 1 1 d . . .
H5A H 0.1037 -0.0536 0.0940 0.146 Uiso 1 1 calc R . .
C6 C 0.1764(4) -0.0494(3) 0.08927(7) 0.122(2) Uani 1 1 d . . .
H6A H 0.1817 -0.0268 0.0819 0.146 Uiso 1 1 calc R . .
C7 C 0.2197(3) -0.0656(3) 0.09220(7) 0.1058(19) Uani 1 1 d . . .
C8 C 0.2691(4) -0.0502(3) 0.08508(7) 0.130(2) Uani 1 1 d . . .
H8A H 0.2756 -0.0283 0.0776 0.157 Uiso 1 1 calc R . .
C9 C 0.3094(3) -0.0660(3) 0.08867(8) 0.131(2) Uani 1 1 d . . .
H9A H 0.3428 -0.0549 0.0837 0.157 Uiso 1 1 calc R . .
C10 C 0.2986(3) -0.0989(3) 0.09981(6) 0.1011(18) Uani 1 1 d . . .
C11 C 0.1615(3) -0.1172(3) 0.11129(6) 0.0953(17) Uani 1 1 d . . .
C12 C 0.2117(3) -0.0997(2) 0.10362(6) 0.0900(16) Uani 1 1 d . . .
C13 C 0.0996(3) -0.2085(4) 0.14073(8) 0.111(2) Uani 1 1 d . . .
C14 C 0.0682(3) -0.2670(4) 0.13930(7) 0.118(2) Uani 1 1 d . . .
C15 C 0.0620(3) -0.3022(3) 0.15011(8) 0.119(2) Uani 1 1 d . . .
C16 C 0.0871(3) -0.2779(4) 0.16190(7) 0.115(2) Uani 1 1 d . . .
C17 C 0.1172(3) -0.2188(4) 0.16324(8) 0.129(2) Uani 1 1 d . . .
C18 C 0.1237(3) -0.1830(3) 0.15268(9) 0.124(2) Uani 1 1 d . . .
C19 C 0.0392(4) -0.2928(3) 0.12649(7) 0.147(3) Uani 1 1 d . . .
H19A H 0.0484 -0.2619 0.1204 0.220 Uiso 1 1 calc R . .
H19B H -0.0023 -0.3151 0.1277 0.220 Uiso 1 1 calc R . .
H19C H 0.0531 -0.3177 0.1232 0.220 Uiso 1 1 calc R . .
C20 C 0.0247(4) -0.3705(4) 0.14852(8) 0.172(3) Uani 1 1 d . . .
H20A H 0.0244 -0.3889 0.1566 0.258 Uiso 1 1 calc R . .
H20B H 0.0414 -0.3828 0.1418 0.258 Uiso 1 1 calc R . .
H20C H -0.0146 -0.3813 0.1462 0.258 Uiso 1 1 calc R . .
C21 C 0.1467(4) -0.1923(4) 0.17612(9) 0.185(4) Uani 1 1 d . . .
H21A H 0.1375 -0.2229 0.1823 0.277 Uiso 1 1 calc R . .
H21B H 0.1329 -0.1672 0.1793 0.277 Uiso 1 1 calc R . .
H21C H 0.1882 -0.1701 0.1749 0.277 Uiso 1 1 calc R . .
C22 C 0.1565(4) -0.1168(4) 0.15440(8) 0.159(3) Uani 1 1 d . . .
H22A H 0.1703 -0.1073 0.1632 0.238 Uiso 1 1 calc R . .
H22B H 0.1308 -0.1020 0.1525 0.238 Uiso 1 1 calc R . .
H22C H 0.1892 -0.0996 0.1486 0.238 Uiso 1 1 calc R . .
C23 C 0.0793(3) -0.3164(4) 0.17275(8) 0.1400(18) Uani 1 1 d U . .
C24 C 0.0383(3) -0.3325(3) 0.18194(7) 0.1367(17) Uani 1 1 d U . .
H24A H 0.0126 -0.3182 0.1816 0.164 Uiso 1 1 calc R . .
C25 C 0.0331(3) -0.3704(3) 0.19192(7) 0.1316(16) Uani 1 1 d U . .
H25A H 0.0014 -0.3827 0.1975 0.158 Uiso 1 1 calc R . .
C26 C 0.1080(3) -0.3756(4) 0.18475(8) 0.1544(18) Uani 1 1 d U . .
H26A H 0.1342 -0.3893 0.1854 0.185 Uiso 1 1 calc R . .
C27 C 0.1125(3) -0.3408(4) 0.17394(8) 0.1566(18) Uani 1 1 d U . .
H27A H 0.1395 -0.3347 0.1675 0.188 Uiso 1 1 calc R . .
C28 C 0.3411(3) -0.1166(4) 0.10396(7) 0.1056(19) Uani 1 1 d . . .
C29 C 0.3903(4) -0.0788(3) 0.11133(7) 0.118(2) Uani 1 1 d . . .
C30 C 0.4318(3) -0.0940(4) 0.11482(7) 0.123(2) Uani 1 1 d . . .
C31 C 0.4262(4) -0.1448(5) 0.11115(9) 0.126(2) Uani 1 1 d . . .
C32 C 0.3822(4) -0.1811(4) 0.10293(10) 0.147(3) Uani 1 1 d . . .
C33 C 0.3373(3) -0.1662(4) 0.09977(8) 0.135(2) Uani 1 1 d . . .
C34 C 0.3977(3) -0.0201(4) 0.11505(8) 0.162(3) Uani 1 1 d . . .
H34A H 0.4327 0.0014 0.1201 0.243 Uiso 1 1 calc R . .
H34B H 0.3647 -0.0258 0.1201 0.243 Uiso 1 1 calc R . .
H34C H 0.4003 0.0015 0.1073 0.243 Uiso 1 1 calc R . .
C35 C 0.4860(4) -0.0510(4) 0.12285(9) 0.188(4) Uani 1 1 d . . .
H35A H 0.5101 -0.0680 0.1244 0.282 Uiso 1 1 calc R . .
H35B H 0.4736 -0.0432 0.1310 0.282 Uiso 1 1 calc R . .
H35C H 0.5079 -0.0152 0.1181 0.282 Uiso 1 1 calc R . .
C36 C 0.3730(4) -0.2394(5) 0.09852(13) 0.238(6) Uani 1 1 d . . .
H36A H 0.4055 -0.2435 0.1012 0.358 Uiso 1 1 calc R . .
H36B H 0.3699 -0.2418 0.0892 0.358 Uiso 1 1 calc R . .
H36C H 0.3378 -0.2700 0.1023 0.358 Uiso 1 1 calc R . .
C37 C 0.2852(4) -0.2082(4) 0.09063(11) 0.202(4) Uani 1 1 d . . .
H37A H 0.2595 -0.1929 0.0894 0.304 Uiso 1 1 calc R . .
H37B H 0.2642 -0.2462 0.0945 0.304 Uiso 1 1 calc R . .
H37C H 0.3004 -0.2112 0.0824 0.304 Uiso 1 1 calc R . .
C38 C 0.4684(3) -0.1648(4) 0.11458(8) 0.1396(18) Uani 1 1 d U . .
C39 C 0.5177(3) -0.1482(3) 0.10763(7) 0.1367(17) Uani 1 1 d U . .
H39A H 0.5257 -0.1244 0.1004 0.164 Uiso 1 1 calc R . .
C40 C 0.5555(3) -0.1662(3) 0.11123(7) 0.1333(17) Uani 1 1 d U . .
H40A H 0.5888 -0.1530 0.1061 0.160 Uiso 1 1 calc R . .
C41 C 0.5036(3) -0.2130(4) 0.12751(8) 0.1508(18) Uani 1 1 d U . .
H41A H 0.4961 -0.2369 0.1347 0.181 Uiso 1 1 calc R . .
C42 C 0.4631(3) -0.1952(4) 0.12488(8) 0.1547(18) Uani 1 1 d U . .
H42A H 0.4321 -0.2053 0.1305 0.186 Uiso 1 1 calc R . .
C43 C 0.0339(3) 0.3553(2) -0.03787(6) 0.0904(16) Uani 1 1 d . . .
C44 C 0.0280(3) 0.4027(3) -0.04061(7) 0.131(2) Uani 1 1 d . . .
H44A H 0.0030 0.4099 -0.0356 0.157 Uiso 1 1 calc R . .
C45 C 0.0594(3) 0.4403(3) -0.05080(8) 0.130(2) Uani 1 1 d . . .
H45A H 0.0566 0.4732 -0.0526 0.155 Uiso 1 1 calc R . .
C46 C 0.0946(3) 0.4261(3) -0.05802(6) 0.1038(19) Uani 1 1 d . . .
C47 C 0.1296(4) 0.4612(3) -0.06905(8) 0.141(3) Uani 1 1 d . . .
H47A H 0.1269 0.4936 -0.0715 0.169 Uiso 1 1 calc R . .
C48 C 0.1650(4) 0.4488(3) -0.07569(7) 0.139(3) Uani 1 1 d . . .
H48A H 0.1871 0.4731 -0.0825 0.167 Uiso 1 1 calc R . .
C49 C 0.1699(3) 0.3967(3) -0.07244(6) 0.1025(18) Uani 1 1 d . . .
C50 C 0.2055(3) 0.3817(3) -0.07886(7) 0.130(2) Uani 1 1 d . . .
H50A H 0.2298 0.4052 -0.0855 0.156 Uiso 1 1 calc R . .
C51 C 0.2053(3) 0.3316(3) -0.07547(7) 0.122(2) Uani 1 1 d . . .
H51A H 0.2285 0.3203 -0.0800 0.147 Uiso 1 1 calc R . .
C52 C 0.1698(3) 0.2972(2) -0.06512(6) 0.0908(16) Uani 1 1 d . . .
C53 C 0.1348(2) 0.3608(2) -0.06222(5) 0.0842(15) Uani 1 1 d . . .
C54 C 0.0976(3) 0.3766(2) -0.05504(5) 0.0877(15) Uani 1 1 d . . .
C55 C 0.0002(3) 0.3160(3) -0.02668(7) 0.0977(17) Uani 1 1 d . . .
C56 C 0.0287(3) 0.3251(3) -0.01484(7) 0.1071(19) Uani 1 1 d . . .
C57 C -0.0005(3) 0.2875(3) -0.00431(6) 0.113(2) Uani 1 1 d . . .
C58 C -0.0581(3) 0.2449(3) -0.00581(6) 0.1031(18) Uani 1 1 d . . .
C59 C -0.0875(3) 0.2401(3) -0.01708(7) 0.0993(17) Uani 1 1 d . . .
C60 C -0.0567(3) 0.2759(3) -0.02792(6) 0.0972(17) Uani 1 1 d . . .
C61 C 0.0897(3) 0.3729(3) -0.01313(7) 0.142(3) Uani 1 1 d . . .
H61A H 0.1034 0.3946 -0.0211 0.212 Uiso 1 1 calc R . .
H61B H 0.1139 0.3567 -0.0109 0.212 Uiso 1 1 calc R . .
H61C H 0.0913 0.3983 -0.0063 0.212 Uiso 1 1 calc R . .
C62 C 0.0301(3) 0.2935(4) 0.00843(7) 0.180(4) Uani 1 1 d . . .
H62A H 0.0037 0.2642 0.0144 0.270 Uiso 1 1 calc R . .
H62B H 0.0428 0.3315 0.0120 0.270 Uiso 1 1 calc R . .
H62C H 0.0632 0.2886 0.0070 0.270 Uiso 1 1 calc R . .
C63 C -0.1518(4) 0.1938(3) -0.01826(7) 0.154(3) Uani 1 1 d . . .
H63A H -0.1654 0.1738 -0.0101 0.231 Uiso 1 1 calc R . .
H63B H -0.1564 0.1662 -0.0249 0.231 Uiso 1 1 calc R . .
H63C H -0.1741 0.2121 -0.0205 0.231 Uiso 1 1 calc R . .
C64 C -0.0874(3) 0.2694(3) -0.04040(6) 0.126(2) Uani 1 1 d . . .
H64A H -0.0606 0.2966 -0.0466 0.190 Uiso 1 1 calc R . .
H64B H -0.1189 0.2771 -0.0390 0.190 Uiso 1 1 calc R . .
H64C H -0.1028 0.2304 -0.0436 0.190 Uiso 1 1 calc R . .
C65 C -0.0907(3) 0.2056(3) 0.00543(7) 0.112(2) Uani 1 1 d . . .
C66 C -0.0953(4) 0.1521(4) 0.00675(8) 0.171(4) Uani 1 1 d . . .
H66A H -0.0798 0.1383 0.0005 0.205 Uiso 1 1 calc R . .
C67 C -0.1227(4) 0.1194(4) 0.01740(8) 0.164(4) Uani 1 1 d . . .
H67A H -0.1251 0.0832 0.0178 0.197 Uiso 1 1 calc R . .
C68 C -0.1414(3) 0.1851(3) 0.02559(6) 0.114(2) Uani 1 1 d . . .
H68A H -0.1573 0.1981 0.0319 0.137 Uiso 1 1 calc R . .
C69 C -0.1143(3) 0.2208(3) 0.01513(7) 0.114(2) Uani 1 1 d . . .
H69A H -0.1122 0.2569 0.0148 0.137 Uiso 1 1 calc R . .
C70 C 0.1729(3) 0.2451(3) -0.06120(6) 0.0886(15) Uani 1 1 d . . .
C71 C 0.1295(3) 0.1908(3) -0.06535(5) 0.0919(16) Uani 1 1 d . . .
C72 C 0.1317(3) 0.1407(2) -0.06166(6) 0.0884(16) Uani 1 1 d . . .
C73 C 0.1766(3) 0.1455(3) -0.05460(6) 0.0859(15) Uani 1 1 d . . .
C74 C 0.2200(3) 0.1989(3) -0.05063(6) 0.1055(19) Uani 1 1 d . . .
C75 C 0.2184(3) 0.2505(3) -0.05424(6) 0.0967(17) Uani 1 1 d . . .
C76 C 0.0824(3) 0.1858(3) -0.07455(7) 0.123(2) Uani 1 1 d . . .
H76A H 0.0872 0.2238 -0.0760 0.185 Uiso 1 1 calc R . .
H76B H 0.0448 0.1607 -0.0708 0.185 Uiso 1 1 calc R . .
H76C H 0.0855 0.1696 -0.0827 0.185 Uiso 1 1 calc R . .
C77 C 0.0839(3) 0.0804(3) -0.06637(7) 0.134(2) Uani 1 1 d . . .
H77A H 0.0916 0.0510 -0.0631 0.201 Uiso 1 1 calc R . .
H77B H 0.0836 0.0794 -0.0757 0.201 Uiso 1 1 calc R . .
H77C H 0.0466 0.0730 -0.0633 0.201 Uiso 1 1 calc R . .
C78 C 0.2709(4) 0.2044(3) -0.04235(7) 0.146(3) Uani 1 1 d . . .
H78A H 0.2655 0.1662 -0.0407 0.219 Uiso 1 1 calc R . .
H78B H 0.2722 0.2229 -0.0342 0.219 Uiso 1 1 calc R . .
H78C H 0.3070 0.2274 -0.0469 0.219 Uiso 1 1 calc R . .
C79 C 0.2684(3) 0.3111(3) -0.04997(7) 0.123(2) Uani 1 1 d . . .
H79A H 0.2611 0.3409 -0.0532 0.184 Uiso 1 1 calc R . .
H79B H 0.3047 0.3170 -0.0534 0.184 Uiso 1 1 calc R . .
H79C H 0.2706 0.3129 -0.0407 0.184 Uiso 1 1 calc R . .
C80 C 0.1798(3) 0.0922(3) -0.05142(6) 0.0973(17) Uani 1 1 d . . .
C81 C 0.1467(4) 0.0529(4) -0.04148(8) 0.172(4) Uani 1 1 d . . .
H81A H 0.1210 0.0597 -0.0366 0.206 Uiso 1 1 calc R . .
C82 C 0.1516(4) 0.0063(3) -0.03888(8) 0.159(3) Uani 1 1 d . . .
H82A H 0.1294 -0.0171 -0.0320 0.191 Uiso 1 1 calc R . .
C83 C 0.2144(3) 0.0261(3) -0.05497(6) 0.0962(17) Uani 1 1 d . . .
H83A H 0.2384 0.0175 -0.0600 0.115 Uiso 1 1 calc R . .
C84 C 0.2123(2) 0.0744(3) -0.05827(5) 0.0936(17) Uani 1 1 d . . .
H84A H 0.2335 0.0961 -0.0654 0.112 Uiso 1 1 calc R . .
C85 C 0.0926(8) -0.2925(7) 0.07758(16) 0.232(7) Uani 1 1 d D . .
C86 C 0.0470(13) -0.2957(8) 0.0841(2) 0.339(19) Uani 1 1 d D . .
C87 C 0.0056(9) -0.3491(13) 0.0875(2) 0.44(2) Uani 1 1 d D . .
H87A H -0.0248 -0.3537 0.0928 0.525 Uiso 1 1 calc R . .
C88 C 0.0069(10) -0.3965(9) 0.0835(4) 0.64(4) Uani 1 1 d D . .
H88A H -0.0249 -0.4337 0.0847 0.766 Uiso 1 1 calc R . .
C89 C 0.0547(12) -0.3886(9) 0.0776(2) 0.40(2) Uani 1 1 d D . .
H89A H 0.0599 -0.4205 0.0763 0.475 Uiso 1 1 calc R . .
C90 C 0.0956(8) -0.3367(11) 0.07350(13) 0.292(11) Uani 1 1 d D . .
H90A H 0.1251 -0.3324 0.0679 0.350 Uiso 1 1 calc R . .
N1 N 0.1557(2) -0.1513(2) 0.12215(5) 0.0906(13) Uani 1 1 d . . .
N2 N 0.2522(2) -0.11607(19) 0.10730(5) 0.0925(13) Uani 1 1 d . . .
N3 N 0.0684(2) -0.3899(3) 0.19419(5) 0.1252(14) Uani 1 1 d U . .
N4 N 0.5505(2) -0.1999(3) 0.12101(5) 0.1212(14) Uani 1 1 d U . .
N5 N 0.06720(19) 0.34093(17) -0.04453(4) 0.0816(12) Uani 1 1 d . . .
N6 N 0.13572(19) 0.31082(18) -0.05847(4) 0.0807(11) Uani 1 1 d . . .
N7 N -0.1463(2) 0.1322(2) 0.02716(5) 0.1000(14) Uani 1 1 d . . .
N8 N 0.1855(2) -0.0106(2) -0.04526(5) 0.0912(13) Uani 1 1 d . . .
Cl1 Cl 0.1446(2) -0.2157(2) 0.07577(4) 0.2869(19) Uani 1 1 d . . .
Cl2 Cl 0.0415(3) -0.2373(3) 0.08965(5) 0.348(3) Uani 1 1 d . . .
P1 P 0.0000 0.0000 0.10565(4) 0.1131(10) Uani 1 3 d S . .
P2 P -0.0681(4) 0.4046(3) 0.07445(8) 0.299(3) Uani 1 1 d . . .
F1 F 0.0029(4) -0.0447(3) 0.09723(8) 0.264(3) Uani 1 1 d . . .
F2 F 0.0100(4) 0.0509(3) 0.11358(8) 0.283(4) Uani 1 1 d . . .
F3 F -0.0305(6) 0.3809(6) 0.06773(12) 0.397(7) Uani 1 1 d D . .
F4 F -0.0162(6) 0.4467(5) 0.08210(14) 0.415(8) Uani 1 1 d D . .
F5 F -0.0613(9) 0.4396(7) 0.06219(16) 0.511(11) Uani 1 1 d D . .
F6 F -0.0786(7) 0.3624(6) 0.08579(14) 0.461(9) Uani 1 1 d D . .
F7 F -0.1224(6) 0.3498(7) 0.06795(19) 0.534(12) Uani 1 1 d D . .
F8 F -0.1065(8) 0.4247(9) 0.08002(19) 0.524(12) Uani 1 1 d D . .

loop_
_atom_site_aniso_label
_atom_site_aniso_U_11
_atom_site_aniso_U_22
_atom_site_aniso_U_33
_atom_site_aniso_U_23
_atom_site_aniso_U_13
_atom_site_aniso_U_12
Cu1 0.1386(7) 0.1016(5) 0.0865(5) -0.0011(4) -0.0346(4) 0.0797(5)
Cu2 0.0981(5) 0.0743(4) 0.0750(4) 0.0196(3) -0.0010(4) 0.0362(4)
C1 0.116(5) 0.116(5) 0.113(5) 0.008(4) -0.008(4) 0.072(5)
C2 0.145(7) 0.175(7) 0.140(7) 0.027(6) 0.023(5) 0.105(6)
C3 0.144(7) 0.166(7) 0.129(6) 0.040(5) 0.004(5) 0.104(6)
C4 0.126(6) 0.122(5) 0.122(6) 0.030(4) -0.007(5) 0.077(5)
C5 0.127(6) 0.142(6) 0.124(6) 0.039(5) -0.008(5) 0.088(5)
C6 0.146(7) 0.127(6) 0.115(6) 0.027(4) -0.019(5) 0.085(6)
C7 0.120(5) 0.106(5) 0.097(5) 0.015(4) -0.008(4) 0.061(4)
C8 0.145(7) 0.133(6) 0.119(6) 0.036(5) 0.001(5) 0.073(6)
C9 0.126(6) 0.148(6) 0.128(6) 0.039(5) 0.018(5) 0.076(5)
C10 0.100(5) 0.117(5) 0.087(4) 0.025(4) 0.012(4) 0.055(4)
C11 0.107(5) 0.097(4) 0.098(5) 0.011(4) -0.018(4) 0.063(4)
C12 0.110(5) 0.082(4) 0.083(4) 0.007(3) -0.014(4) 0.052(4)
C13 0.117(5) 0.118(6) 0.112(6) 0.010(5) 0.000(4) 0.069(5)
C14 0.141(6) 0.128(6) 0.105(6) 0.001(5) -0.007(5) 0.081(5)
C15 0.140(6) 0.115(6) 0.115(6) 0.022(5) 0.021(5) 0.073(5)
C16 0.125(6) 0.124(6) 0.095(5) 0.008(5) -0.002(4) 0.061(5)
C17 0.134(6) 0.135(7) 0.103(6) 0.011(5) -0.015(5) 0.055(5)
C18 0.119(5) 0.112(6) 0.129(7) 0.012(5) -0.007(5) 0.050(5)
C19 0.185(7) 0.139(6) 0.127(6) 0.009(5) -0.011(6) 0.090(6)
C20 0.209(9) 0.145(7) 0.157(8) 0.007(6) 0.011(6) 0.084(7)
C21 0.204(9) 0.179(8) 0.145(8) 0.032(7) -0.004(7) 0.075(7)
C22 0.177(8) 0.159(8) 0.130(7) 0.027(6) 0.001(5) 0.076(7)
C23 0.143(4) 0.182(4) 0.123(4) 0.054(3) 0.031(3) 0.102(3)
C24 0.149(4) 0.170(4) 0.121(4) 0.044(3) 0.024(3) 0.102(3)
C25 0.146(4) 0.162(4) 0.114(3) 0.041(3) 0.028(3) 0.097(3)
C26 0.147(4) 0.200(4) 0.139(4) 0.073(3) 0.043(3) 0.104(3)
C27 0.150(4) 0.203(4) 0.138(4) 0.072(3) 0.047(3) 0.104(3)
C28 0.118(6) 0.110(5) 0.099(5) 0.010(4) -0.003(4) 0.065(5)
C29 0.137(6) 0.128(6) 0.107(5) -0.009(4) -0.008(5) 0.079(6)
C30 0.122(6) 0.157(7) 0.103(5) -0.005(5) -0.013(4) 0.080(6)
C31 0.105(6) 0.146(7) 0.123(6) 0.021(5) 0.001(5) 0.060(6)
C32 0.138(7) 0.139(7) 0.196(9) 0.023(7) 0.025(7) 0.093(7)
C33 0.115(6) 0.122(6) 0.162(7) 0.010(5) -0.021(5) 0.053(5)
C34 0.145(7) 0.200(9) 0.158(7) -0.006(7) -0.018(6) 0.100(7)
C35 0.178(8) 0.236(10) 0.195(9) -0.065(8) -0.055(7) 0.138(8)
C36 0.183(10) 0.205(11) 0.368(18) -0.046(11) -0.074(10) 0.128(9)
C37 0.175(9) 0.200(9) 0.249(12) -0.035(9) -0.029(8) 0.107(8)
C38 0.114(3) 0.196(4) 0.136(4) 0.059(3) 0.030(3) 0.097(3)
C39 0.120(3) 0.187(4) 0.129(4) 0.058(3) 0.028(3) 0.097(3)
C40 0.112(3) 0.187(4) 0.123(4) 0.054(3) 0.032(3) 0.090(3)
C41 0.116(3) 0.216(4) 0.145(4) 0.071(3) 0.041(3) 0.103(3)
C42 0.116(3) 0.222(4) 0.154(4) 0.071(3) 0.041(3) 0.106(3)
C43 0.112(4) 0.087(4) 0.092(4) 0.011(3) -0.001(4) 0.065(4)
C44 0.161(7) 0.137(6) 0.123(6) 0.029(5) 0.027(5) 0.096(6)
C45 0.156(7) 0.119(6) 0.141(7) 0.019(5) 0.004(5) 0.088(5)
C46 0.132(5) 0.100(5) 0.093(4) 0.042(4) 0.024(4) 0.068(4)
C47 0.198(8) 0.105(5) 0.138(7) 0.035(5) 0.034(6) 0.089(6)
C48 0.168(7) 0.130(6) 0.110(6) 0.037(5) 0.040(5) 0.068(6)
C49 0.124(5) 0.093(4) 0.087(4) 0.034(4) 0.014(4) 0.051(4)
C50 0.150(7) 0.134(6) 0.116(6) 0.039(5) 0.043(5) 0.079(5)
C51 0.142(6) 0.133(6) 0.115(5) 0.025(5) 0.030(5) 0.087(5)
C52 0.098(4) 0.086(4) 0.082(4) 0.022(3) 0.026(3) 0.042(3)
C53 0.096(4) 0.079(4) 0.078(4) 0.021(3) 0.004(3) 0.044(3)
C54 0.106(4) 0.075(4) 0.084(4) 0.023(3) 0.012(3) 0.047(3)
C55 0.106(5) 0.106(5) 0.098(5) 0.012(4) 0.009(4) 0.066(4)
C56 0.092(5) 0.119(5) 0.102(5) 0.009(4) 0.008(4) 0.046(4)
C57 0.118(6) 0.149(6) 0.081(4) 0.020(4) 0.013(4) 0.072(5)
C58 0.092(5) 0.126(5) 0.085(5) 0.009(4) 0.008(4) 0.050(4)
C59 0.091(4) 0.100(5) 0.098(5) 0.006(4) 0.016(4) 0.042(4)
C60 0.106(5) 0.115(5) 0.079(4) 0.009(4) -0.003(4) 0.062(4)
C61 0.151(7) 0.169(7) 0.102(5) 0.014(5) 0.003(5) 0.079(6)
C62 0.145(7) 0.268(11) 0.105(6) 0.031(6) -0.007(5) 0.087(7)
C63 0.170(8) 0.162(7) 0.122(6) -0.016(5) 0.014(5) 0.077(7)
C64 0.130(6) 0.140(6) 0.110(5) 0.009(4) 0.000(4) 0.068(5)
C65 0.124(5) 0.130(6) 0.091(5) 0.012(4) 0.026(4) 0.069(5)
C66 0.255(10) 0.178(8) 0.136(7) 0.051(6) 0.100(7) 0.151(8)
C67 0.245(10) 0.162(7) 0.141(7) 0.062(6) 0.104(7) 0.145(7)
C68 0.144(6) 0.108(5) 0.100(5) 0.007(4) 0.030(4) 0.069(5)
C69 0.140(6) 0.111(5) 0.103(5) 0.024(4) 0.025(4) 0.071(5)
C70 0.097(4) 0.085(4) 0.085(4) 0.008(3) 0.009(3) 0.047(4)
C71 0.091(4) 0.108(5) 0.079(4) 0.010(4) 0.014(3) 0.052(4)
C72 0.086(4) 0.072(4) 0.104(4) 0.002(3) 0.023(3) 0.037(4)
C73 0.095(4) 0.084(4) 0.084(4) 0.002(3) 0.013(3) 0.050(4)
C74 0.121(5) 0.127(6) 0.081(4) -0.014(4) -0.006(4) 0.071(5)
C75 0.122(5) 0.081(4) 0.094(4) 0.000(3) 0.008(4) 0.056(4)
C76 0.117(5) 0.122(5) 0.134(6) 0.004(4) 0.010(5) 0.062(4)
C77 0.130(6) 0.127(6) 0.157(7) 0.006(5) 0.015(5) 0.073(5)
C78 0.194(8) 0.142(6) 0.130(6) -0.027(5) -0.027(6) 0.105(6)
C79 0.136(6) 0.114(5) 0.126(5) -0.005(4) -0.006(4) 0.068(5)
C80 0.115(5) 0.111(5) 0.085(4) 0.001(4) 0.020(4) 0.070(4)
C81 0.277(11) 0.170(7) 0.147(7) 0.052(6) 0.101(7) 0.170(8)
C82 0.224(9) 0.132(6) 0.172(8) 0.049(5) 0.088(7) 0.128(7)
C83 0.105(4) 0.088(4) 0.104(5) 0.010(4) 0.023(4) 0.054(4)
C84 0.099(4) 0.096(4) 0.088(4) 0.017(3) 0.025(3) 0.050(4)
C85 0.37(2) 0.205(15) 0.163(13) -0.027(11) -0.113(13) 0.174(15)
C86 0.51(4) 0.30(3) 0.33(3) -0.18(3) -0.23(3) 0.29(3)
C87 0.37(3) 0.44(4) 0.24(2) -0.06(3) -0.14(2) 0.00(3)
C88 0.48(5) 0.59(6) 0.48(6) -0.17(4) -0.25(5) -0.01(4)
C89 0.71(6) 0.195(18) 0.31(3) -0.088(18) -0.27(3) 0.25(3)
C90 0.54(3) 0.229(17) 0.208(14) -0.049(15) -0.119(17) 0.26(2)
N1 0.102(4) 0.103(3) 0.087(3) 0.008(3) -0.010(3) 0.066(3)
N2 0.116(4) 0.091(3) 0.087(3) 0.010(3) -0.018(3) 0.065(3)
N3 0.129(3) 0.167(4) 0.107(3) 0.053(3) 0.034(2) 0.094(3)
N4 0.102(3) 0.181(4) 0.115(3) 0.054(3) 0.034(2) 0.096(3)
N5 0.098(3) 0.073(3) 0.082(3) 0.007(2) 0.000(3) 0.049(3)
N6 0.094(3) 0.080(3) 0.066(3) 0.014(2) 0.008(2) 0.042(3)
N7 0.116(4) 0.102(4) 0.089(3) 0.018(3) 0.036(3) 0.059(3)
N8 0.120(4) 0.091(3) 0.086(3) 0.002(3) 0.014(3) 0.070(3)
Cl1 0.316(5) 0.295(5) 0.263(4) 0.027(3) -0.070(4) 0.162(4)
Cl2 0.463(8) 0.414(7) 0.237(4) 0.031(5) -0.007(5) 0.271(7)
P1 0.1147(15) 0.1147(15) 0.110(2) 0.000 0.000 0.0573(7)
P2 0.381(8) 0.232(5) 0.361(8) -0.031(6) -0.091(7) 0.212(6)
F1 0.297(7) 0.265(8) 0.270(8) -0.071(6) -0.028(7) 0.172(7)
F2 0.343(9) 0.208(6) 0.264(7) -0.057(5) 0.052(8) 0.112(7)
F3 0.58(2) 0.430(16) 0.361(14) -0.112(13) -0.100(14) 0.389(18)
F4 0.473(18) 0.298(13) 0.443(18) -0.116(13) -0.148(15) 0.170(13)
F5 0.69(3) 0.434(19) 0.55(2) 0.172(18) -0.02(2) 0.39(2)
F6 0.48(2) 0.308(14) 0.54(3) 0.057(16) -0.104(19) 0.160(14)
F7 0.49(2) 0.388(19) 0.73(3) -0.04(2) -0.25(2) 0.226(18)
F8 0.67(3) 0.54(2) 0.61(3) 0.06(2) 0.00(2) 0.48(3)

loop_
_atom_type_symbol
_atom_type_description
_atom_type_scat_dispersion_real
_atom_type_scat_dispersion_imag
_atom_type_scat_source
C C 0.0033 0.0016 'International Tables Vol C Tables 4.2.6.8 and 6.1.1.4'
H H 0.0000 0.0000 'International Tables Vol C Tables 4.2.6.8 and 6.1.1.4'
Cu Cu 0.3201 1.2651 'International Tables Vol C Tables 4.2.6.8 and 6.1.1.4'
F F 0.0171 0.0103 'International Tables Vol C Tables 4.2.6.8 and 6.1.1.4'
N N 0.0061 0.0033 'International Tables Vol C Tables 4.2.6.8 and 6.1.1.4'
P P 0.1023 0.0942 'International Tables Vol C Tables 4.2.6.8 and 6.1.1.4'
Cl Cl 0.1484 0.1585 'International Tables Vol C Tables 4.2.6.8 and 6.1.1.4'

loop_
_geom_angle_atom_site_label_1
_geom_angle_atom_site_label_2
_geom_angle_atom_site_label_3
_geom_angle
_geom_angle_site_symmetry_1
_geom_angle_site_symmetry_3
_geom_angle_publ_flag
N3 Cu1 N4 120.4(2) 14 2_545 ?
N3 Cu1 N1 114.3(2) 14 . ?
N4 Cu1 N1 111.3(2) 2_545 . ?
N3 Cu1 N2 111.2(2) 14 . ?
N4 Cu1 N2 112.1(2) 2_545 . ?
N1 Cu1 N2 80.9(2) . . ?
N8 Cu2 N7 119.2(2) 2 11 ?
N8 Cu2 N5 111.26(19) 2 . ?
N7 Cu2 N5 114.39(19) 11 . ?
N8 Cu2 N6 116.44(18) 2 . ?
N7 Cu2 N6 108.6(2) 11 . ?
N5 Cu2 N6 80.89(18) . . ?
N1 C1 C2 124.3(7) . . ?
N1 C1 C13 117.5(6) . . ?
C2 C1 C13 118.1(7) . . ?
C3 C2 C1 119.8(7) . . ?
C3 C2 H2A 120.1 . . ?
C1 C2 H2A 120.1 . . ?
C2 C3 C4 118.6(7) . . ?
C2 C3 H3A 120.7 . . ?
C4 C3 H3A 120.7 . . ?
C3 C4 C11 118.5(6) . . ?
C3 C4 C5 122.6(7) . . ?
C11 C4 C5 118.9(7) . . ?
C6 C5 C4 120.1(7) . . ?
C6 C5 H5A 120.0 . . ?
C4 C5 H5A 120.0 . . ?
C5 C6 C7 123.2(7) . . ?
C5 C6 H6A 118.4 . . ?
C7 C6 H6A 118.4 . . ?
C8 C7 C12 116.4(6) . . ?
C8 C7 C6 125.5(7) . . ?
C12 C7 C6 118.1(7) . . ?
C7 C8 C9 122.3(7) . . ?
C7 C8 H8A 118.8 . . ?
C9 C8 H8A 118.8 . . ?
C8 C9 C10 117.8(7) . . ?
C8 C9 H9A 121.1 . . ?
C10 C9 H9A 121.1 . . ?
N2 C10 C9 124.4(6) . . ?
N2 C10 C28 116.3(6) . . ?
C9 C10 C28 119.3(6) . . ?
N1 C11 C4 123.1(6) . . ?
N1 C11 C12 116.3(5) . . ?
C4 C11 C12 120.6(6) . . ?
N2 C12 C11 119.4(5) . . ?
N2 C12 C7 121.6(6) . . ?
C11 C12 C7 119.0(6) . . ?
C14 C13 C18 121.3(7) . . ?
C14 C13 C1 121.3(7) . . ?
C18 C13 C1 117.3(7) . . ?
C13 C14 C15 118.4(7) . . ?
C13 C14 C19 119.7(7) . . ?
C15 C14 C19 121.8(8) . . ?
C16 C15 C14 121.1(7) . . ?
C16 C15 C20 120.5(7) . . ?
C14 C15 C20 118.4(8) . . ?
C17 C16 C15 119.6(7) . . ?
C17 C16 C23 121.6(8) . . ?
C15 C16 C23 118.8(8) . . ?
C16 C17 C18 120.2(8) . . ?
C16 C17 C21 119.2(8) . . ?
C18 C17 C21 120.4(8) . . ?
C13 C18 C17 119.3(7) . . ?
C13 C18 C22 121.1(7) . . ?
C17 C18 C22 119.6(8) . . ?
C14 C19 H19A 109.5 . . ?
C14 C19 H19B 109.5 . . ?
H19A C19 H19B 109.5 . . ?
C14 C19 H19C 109.5 . . ?
H19A C19 H19C 109.5 . . ?
H19B C19 H19C 109.5 . . ?
C15 C20 H20A 109.5 . . ?
C15 C20 H20B 109.5 . . ?
H20A C20 H20B 109.5 . . ?
C15 C20 H20C 109.5 . . ?
H20A C20 H20C 109.5 . . ?
H20B C20 H20C 109.5 . . ?
C17 C21 H21A 109.5 . . ?
C17 C21 H21B 109.5 . . ?
H21A C21 H21B 109.5 . . ?
C17 C21 H21C 109.5 . . ?
H21A C21 H21C 109.5 . . ?
H21B C21 H21C 109.5 . . ?
C18 C22 H22A 109.5 . . ?
C18 C22 H22B 109.5 . . ?
H22A C22 H22B 109.5 . . ?
C18 C22 H22C 109.5 . . ?
H22A C22 H22C 109.5 . . ?
H22B C22 H22C 109.5 . . ?
C27 C23 C24 114.1(7) . . ?
C27 C23 C16 121.0(7) . . ?
C24 C23 C16 124.9(7) . . ?
C23 C24 C25 121.4(7) . . ?
C23 C24 H24A 119.3 . . ?
C25 C24 H24A 119.3 . . ?
N3 C25 C24 126.1(7) . . ?
N3 C25 H25A 116.9 . . ?
C24 C25 H25A 116.9 . . ?
N3 C26 C27 123.7(7) . . ?
N3 C26 H26A 118.1 . . ?
C27 C26 H26A 118.1 . . ?
C23 C27 C26 121.9(8) . . ?
C23 C27 H27A 119.0 . . ?
C26 C27 H27A 119.0 . . ?
C33 C28 C29 117.5(7) . . ?
C33 C28 C10 121.4(7) . . ?
C29 C28 C10 120.7(7) . . ?
C30 C29 C28 121.2(7) . . ?
C30 C29 C34 121.1(8) . . ?
C28 C29 C34 117.7(7) . . ?
C31 C30 C29 120.8(8) . . ?
C31 C30 C35 119.2(8) . . ?
C29 C30 C35 119.9(8) . . ?
C30 C31 C32 120.8(8) . . ?
C30 C31 C38 124.2(9) . . ?
C32 C31 C38 114.8(9) . . ?
C31 C32 C33 117.8(8) . . ?
C31 C32 C36 123.4(9) . . ?
C33 C32 C36 118.2(10) . . ?
C28 C33 C32 121.3(8) . . ?
C28 C33 C37 119.7(8) . . ?
C32 C33 C37 118.9(9) . . ?
C29 C34 H34A 109.5 . . ?
C29 C34 H34B 109.5 . . ?
H34A C34 H34B 109.5 . . ?
C29 C34 H34C 109.5 . . ?
H34A C34 H34C 109.5 . . ?
H34B C34 H34C 109.5 . . ?
C30 C35 H35A 109.5 . . ?
C30 C35 H35B 109.5 . . ?
H35A C35 H35B 109.5 . . ?
C30 C35 H35C 109.5 . . ?
H35A C35 H35C 109.5 . . ?
H35B C35 H35C 109.5 . . ?
C32 C36 H36A 109.5 . . ?
C32 C36 H36B 109.5 . . ?
H36A C36 H36B 109.5 . . ?
C32 C36 H36C 109.5 . . ?
H36A C36 H36C 109.5 . . ?
H36B C36 H36C 109.5 . . ?
C33 C37 H37A 109.5 . . ?
C33 C37 H37B 109.5 . . ?
H37A C37 H37B 109.5 . . ?
C33 C37 H37C 109.5 . . ?
H37A C37 H37C 109.5 . . ?
H37B C37 H37C 109.5 . . ?
C42 C38 C39 115.0(7) . . ?
C42 C38 C31 122.9(7) . . ?
C39 C38 C31 121.9(7) . . ?
C38 C39 C40 120.0(7) . . ?
C38 C39 H39A 120.0 . . ?
C40 C39 H39A 120.0 . . ?
N4 C40 C39 127.6(6) . . ?
N4 C40 H40A 116.2 . . ?
C39 C40 H40A 116.2 . . ?
N4 C41 C42 127.1(7) . . ?
N4 C41 H41A 116.4 . . ?
C42 C41 H41A 116.4 . . ?
C38 C42 C41 120.3(7) . . ?
C38 C42 H42A 119.8 . . ?
C41 C42 H42A 119.8 . . ?
N5 C43 C44 123.9(6) . . ?
N5 C43 C55 116.8(5) . . ?
C44 C43 C55 119.3(6) . . ?
C43 C44 C45 120.5(7) . . ?
C43 C44 H44A 119.7 . . ?
C45 C44 H44A 119.7 . . ?
C46 C45 C44 116.8(6) . . ?
C46 C45 H45A 121.6 . . ?
C44 C45 H45A 121.6 . . ?
C45 C46 C54 120.2(6) . . ?
C45 C46 C47 122.7(6) . . ?
C54 C46 C47 117.1(6) . . ?
C48 C47 C46 122.7(7) . . ?
C48 C47 H47A 118.6 . . ?
C46 C47 H47A 118.6 . . ?
C47 C48 C49 121.0(7) . . ?
C47 C48 H48A 119.5 . . ?
C49 C48 H48A 119.5 . . ?
C50 C49 C53 119.0(6) . . ?
C50 C49 C48 123.7(6) . . ?
C53 C49 C48 117.2(6) . . ?
C49 C50 C51 119.3(7) . . ?
C49 C50 H50A 120.3 . . ?
C51 C50 H50A 120.3 . . ?
C50 C51 C52 119.7(6) . . ?
C50 C51 H51A 120.1 . . ?
C52 C51 H51A 120.1 . . ?
N6 C52 C51 122.9(6) . . ?
N6 C52 C70 118.6(5) . . ?
C51 C52 C70 118.5(6) . . ?
N6 C53 C49 121.8(5) . . ?
N6 C53 C54 118.0(5) . . ?
C49 C53 C54 120.1(5) . . ?
C46 C54 N5 121.6(5) . . ?
C46 C54 C53 121.8(5) . . ?
N5 C54 C53 116.5(5) . . ?
C60 C55 C56 121.1(6) . . ?
C60 C55 C43 121.0(6) . . ?
C56 C55 C43 117.8(6) . . ?
C55 C56 C57 119.5(6) . . ?
C55 C56 C61 121.2(6) . . ?
C57 C56 C61 119.3(7) . . ?
C58 C57 C56 118.8(6) . . ?
C58 C57 C62 120.0(6) . . ?
C56 C57 C62 121.2(7) . . ?
C59 C58 C57 121.2(6) . . ?
C59 C58 C65 118.9(6) . . ?
C57 C58 C65 119.8(6) . . ?
C58 C59 C60 119.5(6) . . ?
C58 C59 C63 119.9(6) . . ?
C60 C59 C63 120.5(7) . . ?
C55 C60 C59 119.5(6) . . ?
C55 C60 C64 120.4(6) . . ?
C59 C60 C64 120.2(6) . . ?
C56 C61 H61A 109.5 . . ?
C56 C61 H61B 109.5 . . ?
H61A C61 H61B 109.5 . . ?
C56 C61 H61C 109.5 . . ?
H61A C61 H61C 109.5 . . ?
H61B C61 H61C 109.5 . . ?
C57 C62 H62A 109.5 . . ?
C57 C62 H62B 109.5 . . ?
H62A C62 H62B 109.5 . . ?
C57 C62 H62C 109.5 . . ?
H62A C62 H62C 109.5 . . ?
H62B C62 H62C 109.5 . . ?
C59 C63 H63A 109.5 . . ?
C59 C63 H63B 109.5 . . ?
H63A C63 H63B 109.5 . . ?
C59 C63 H63C 109.5 . . ?
H63A C63 H63C 109.5 . . ?
H63B C63 H63C 109.5 . . ?
C60 C64 H64A 109.5 . . ?
C60 C64 H64B 109.5 . . ?
H64A C64 H64B 109.5 . . ?
C60 C64 H64C 109.5 . . ?
H64A C64 H64C 109.5 . . ?
H64B C64 H64C 109.5 . . ?
C69 C65 C66 115.0(7) . . ?
C69 C65 C58 123.7(7) . . ?
C66 C65 C58 121.2(7) . . ?
C67 C66 C65 118.9(7) . . ?
C67 C66 H66A 120.6 . . ?
C65 C66 H66A 120.6 . . ?
N7 C67 C66 128.6(7) . . ?
N7 C67 H67A 115.7 . . ?
C66 C67 H67A 115.7 . . ?
N7 C68 C69 123.6(6) . . ?
N7 C68 H68A 118.2 . . ?
C69 C68 H68A 118.2 . . ?
C65 C69 C68 122.5(7) . . ?
C65 C69 H69A 118.7 . . ?
C68 C69 H69A 118.7 . . ?
C75 C70 C71 120.7(6) . . ?
C75 C70 C52 120.7(6) . . ?
C71 C70 C52 118.6(6) . . ?
C70 C71 C72 119.3(6) . . ?
C70 C71 C76 120.2(6) . . ?
C72 C71 C76 120.3(6) . . ?
C73 C72 C71 120.6(6) . . ?
C73 C72 C77 119.7(6) . . ?
C71 C72 C77 119.6(6) . . ?
C72 C73 C74 120.3(6) . . ?
C72 C73 C80 119.8(6) . . ?
C74 C73 C80 119.9(6) . . ?
C73 C74 C75 119.9(6) . . ?
C73 C74 C78 120.4(6) . . ?
C75 C74 C78 119.6(7) . . ?
C70 C75 C74 119.1(6) . . ?
C70 C75 C79 121.3(6) . . ?
C74 C75 C79 119.6(6) . . ?
C71 C76 H76A 109.5 . . ?
C71 C76 H76B 109.5 . . ?
H76A C76 H76B 109.5 . . ?
C71 C76 H76C 109.5 . . ?
H76A C76 H76C 109.5 . . ?
H76B C76 H76C 109.5 . . ?
C72 C77 H77A 109.5 . . ?
C72 C77 H77B 109.5 . . ?
H77A C77 H77B 109.5 . . ?
C72 C77 H77C 109.5 . . ?
H77A C77 H77C 109.5 . . ?
H77B C77 H77C 109.5 . . ?
C74 C78 H78A 109.5 . . ?
C74 C78 H78B 109.5 . . ?
H78A C78 H78B 109.5 . . ?
C74 C78 H78C 109.5 . . ?
H78A C78 H78C 109.5 . . ?
H78B C78 H78C 109.5 . . ?
C75 C79 H79A 109.5 . . ?
C75 C79 H79B 109.5 . . ?
H79A C79 H79B 109.5 . . ?
C75 C79 H79C 109.5 . . ?
H79A C79 H79C 109.5 . . ?
H79B C79 H79C 109.5 . . ?
C84 C80 C81 112.7(6) . . ?
C84 C80 C73 123.9(6) . . ?
C81 C80 C73 123.3(5) . . ?
C82 C81 C80 121.2(7) . . ?
C82 C81 H81A 119.4 . . ?
C80 C81 H81A 119.4 . . ?
C81 C82 N8 126.5(7) . . ?
C81 C82 H82A 116.7 . . ?
N8 C82 H82A 116.7 . . ?
N8 C83 C84 126.6(5) . . ?
N8 C83 H83A 116.7 . . ?
C84 C83 H83A 116.7 . . ?
C83 C84 C80 121.9(6) . . ?
C83 C84 H84A 119.0 . . ?
C80 C84 H84A 119.0 . . ?
C90 C85 C86 124.6(11) . . ?
C90 C85 Cl1 129(2) . . ?
C86 C85 Cl1 106.2(19) . . ?
C87 C86 C85 115.6(12) . . ?
C87 C86 Cl2 118(2) . . ?
C85 C86 Cl2 126(2) . . ?
C86 C87 C88 121.6(11) . . ?
C86 C87 H87A 119.2 . . ?
C88 C87 H87A 119.2 . . ?
C89 C88 C87 117.6(12) . . ?
C89 C88 H88A 121.2 . . ?
C87 C88 H88A 121.2 . . ?
C88 C89 C90 122.1(12) . . ?
C88 C89 H89A 119.0 . . ?
C90 C89 H89A 119.0 . . ?
C85 C90 C89 116.9(10) . . ?
C85 C90 H90A 121.5 . . ?
C89 C90 H90A 121.5 . . ?
C1 N1 C11 115.8(5) . . ?
C1 N1 Cu1 131.0(4) . . ?
C11 N1 Cu1 113.1(4) . . ?
C10 N2 C12 117.4(5) . . ?
C10 N2 Cu1 132.2(4) . . ?
C12 N2 Cu1 110.3(4) . . ?
C25 N3 C26 112.0(6) . . ?
C25 N3 Cu1 122.8(5) . 15_445 ?
C26 N3 Cu1 124.8(5) . 15_445 ?
C41 N4 C40 109.7(6) . . ?
C41 N4 Cu1 128.3(5) . 3_655 ?
C40 N4 Cu1 122.0(4) . 3_655 ?
C43 N5 C54 116.9(5) . . ?
C43 N5 Cu2 130.2(4) . . ?
C54 N5 Cu2 112.9(4) . . ?
C52 N6 C53 117.1(5) . . ?
C52 N6 Cu2 131.1(4) . . ?
C53 N6 Cu2 111.7(4) . . ?
C67 N7 C68 111.3(5) . . ?
C67 N7 Cu2 127.4(5) . 12 ?
C68 N7 Cu2 121.2(4) . 12 ?
C83 N8 C82 110.9(5) . . ?
C83 N8 Cu2 122.4(4) . 3 ?
C82 N8 Cu2 126.6(5) . 3 ?
F2 P1 F2 92.6(5) . 3 ?
F2 P1 F2 92.6(5) . 2 ?
F2 P1 F2 92.6(5) 3 2 ?
F2 P1 F1 81.2(4) . 2 ?
F2 P1 F1 97.4(5) 3 2 ?
F2 P1 F1 168.4(4) 2 2 ?
F2 P1 F1 168.4(4) . . ?
F2 P1 F1 81.2(4) 3 . ?
F2 P1 F1 97.4(5) 2 . ?
F1 P1 F1 89.9(5) 2 . ?
F2 P1 F1 97.4(5) . 3 ?
F2 P1 F1 168.4(4) 3 3 ?
F2 P1 F1 81.2(4) 2 3 ?
F1 P1 F1 89.9(5) 2 3 ?
F1 P1 F1 89.9(5) . 3 ?
F8 P2 F4 93.9(7) . . ?
F8 P2 F5 89.7(5) . . ?
F4 P2 F5 101.4(10) . . ?
F8 P2 F6 93.4(9) . . ?
F4 P2 F6 84.7(9) . . ?
F5 P2 F6 173.0(11) . . ?
F8 P2 F3 175.9(9) . . ?
F4 P2 F3 90.1(7) . . ?
F5 P2 F3 88.4(9) . . ?
F6 P2 F3 88.1(5) . . ?
F8 P2 F7 91.1(8) . . ?
F4 P2 F7 168.4(10) . . ?
F5 P2 F7 89.1(10) . . ?
F6 P2 F7 84.6(9) . . ?
F3 P2 F7 85.2(6) . . ?

loop_
_geom_bond_atom_site_label_1
_geom_bond_atom_site_label_2
_geom_bond_distance
_geom_bond_site_symmetry_2
_geom_bond_publ_flag
Cu1 N3 1.977(5) 14 ?
Cu1 N4 1.979(5) 2_545 ?
Cu1 N1 2.070(5) . ?
Cu1 N2 2.107(5) . ?
Cu2 N8 1.962(4) 2 ?
Cu2 N7 1.980(5) 11 ?
Cu2 N5 2.091(4) . ?
Cu2 N6 2.108(4) . ?
C1 N1 1.282(7) . ?
C1 C2 1.427(9) . ?
C1 C13 1.554(9) . ?
C2 C3 1.349(9) . ?
C2 H2A 0.9300 . ?
C3 C4 1.379(9) . ?
C3 H3A 0.9300 . ?
C4 C11 1.403(8) . ?
C4 C5 1.463(9) . ?
C5 C6 1.295(8) . ?
C5 H5A 0.9300 . ?
C6 C7 1.441(9) . ?
C6 H6A 0.9300 . ?
C7 C8 1.369(9) . ?
C7 C12 1.430(8) . ?
C8 C9 1.375(9) . ?
C8 H8A 0.9300 . ?
C9 C10 1.380(8) . ?
C9 H9A 0.9300 . ?
C10 N2 1.321(7) . ?
C10 C28 1.481(8) . ?
C11 N1 1.394(7) . ?
C11 C12 1.408(8) . ?
C12 N2 1.394(7) . ?
C13 C14 1.351(9) . ?
C13 C18 1.393(9) . ?
C14 C15 1.407(9) . ?
C14 C19 1.505(9) . ?
C15 C16 1.378(9) . ?
C15 C20 1.574(10) . ?
C16 C17 1.362(9) . ?
C16 C23 1.455(9) . ?
C17 C18 1.394(9) . ?
C17 C21 1.518(10) . ?
C18 C22 1.527(9) . ?
C19 H19A 0.9600 . ?
C19 H19B 0.9600 . ?
C19 H19C 0.9600 . ?
C20 H20A 0.9600 . ?
C20 H20B 0.9600 . ?
C20 H20C 0.9600 . ?
C21 H21A 0.9600 . ?
C21 H21B 0.9600 . ?
C21 H21C 0.9600 . ?
C22 H22A 0.9600 . ?
C22 H22B 0.9600 . ?
C22 H22C 0.9600 . ?
C23 C27 1.328(9) . ?
C23 C24 1.338(9) . ?
C24 C25 1.392(8) . ?
C24 H24A 0.9300 . ?
C25 N3 1.295(7) . ?
C25 H25A 0.9300 . ?
C26 N3 1.337(8) . ?
C26 C27 1.411(9) . ?
C26 H26A 0.9300 . ?
C27 H27A 0.9300 . ?
C28 C33 1.336(9) . ?
C28 C29 1.403(9) . ?
C29 C30 1.392(9) . ?
C29 C34 1.515(10) . ?
C30 C31 1.330(10) . ?
C30 C35 1.549(10) . ?
C31 C32 1.369(11) . ?
C31 C38 1.499(10) . ?
C32 C33 1.463(10) . ?
C32 C36 1.506(11) . ?
C33 C37 1.577(11) . ?
C34 H34A 0.9600 . ?
C34 H34B 0.9600 . ?
C34 H34C 0.9600 . ?
C35 H35A 0.9600 . ?
C35 H35B 0.9600 . ?
C35 H35C 0.9600 . ?
C36 H36A 0.9600 . ?
C36 H36B 0.9600 . ?
C36 H36C 0.9600 . ?
C37 H37A 0.9600 . ?
C37 H37B 0.9600 . ?
C37 H37C 0.9600 . ?
C38 C42 1.295(9) . ?
C38 C39 1.353(8) . ?
C39 C40 1.356(8) . ?
C39 H39A 0.9300 . ?
C40 N4 1.307(7) . ?
C40 H40A 0.9300 . ?
C41 N4 1.294(7) . ?
C41 C42 1.397(9) . ?
C41 H41A 0.9300 . ?
C42 H42A 0.9300 . ?
C43 N5 1.312(6) . ?
C43 C44 1.368(8) . ?
C43 C55 1.508(8) . ?
C44 C45 1.397(9) . ?
C44 H44A 0.9300 . ?
C45 C46 1.383(8) . ?
C45 H45A 0.9300 . ?
C46 C54 1.385(7) . ?
C46 C47 1.465(9) . ?
C47 C48 1.327(9) . ?
C47 H47A 0.9300 . ?
C48 C49 1.488(9) . ?
C48 H48A 0.9300 . ?
C49 C50 1.362(8) . ?
C49 C53 1.409(7) . ?
C50 C51 1.366(8) . ?
C50 H50A 0.9300 . ?
C51 C52 1.410(8) . ?
C51 H51A 0.9300 . ?
C52 N6 1.317(6) . ?
C52 C70 1.479(8) . ?
C53 N6 1.390(6) . ?
C53 C54 1.448(7) . ?
C54 N5 1.395(6) . ?
C55 C60 1.346(8) . ?
C55 C56 1.389(8) . ?
C56 C57 1.411(8) . ?
C56 C61 1.481(9) . ?
C57 C58 1.377(8) . ?
C57 C62 1.506(9) . ?
C58 C59 1.366(8) . ?
C58 C65 1.505(8) . ?
C59 C60 1.426(8) . ?
C59 C63 1.525(9) . ?
C60 C64 1.482(8) . ?
C61 H61A 0.9600 . ?
C61 H61B 0.9600 . ?
C61 H61C 0.9600 . ?
C62 H62A 0.9600 . ?
C62 H62B 0.9600 . ?
C62 H62C 0.9600 . ?
C63 H63A 0.9600 . ?
C63 H63B 0.9600 . ?
C63 H63C 0.9600 . ?
C64 H64A 0.9600 . ?
C64 H64B 0.9600 . ?
C64 H64C 0.9600 . ?
C65 C69 1.341(8) . ?
C65 C66 1.364(9) . ?
C66 C67 1.358(9) . ?
C66 H66A 0.9300 . ?
C67 N7 1.313(8) . ?
C67 H67A 0.9300 . ?
C68 N7 1.348(7) . ?
C68 C69 1.374(8) . ?
C68 H68A 0.9300 . ?
C69 H69A 0.9300 . ?
C70 C75 1.343(8) . ?
C70 C71 1.384(8) . ?
C71 C72 1.406(8) . ?
C71 C76 1.515(8) . ?
C72 C73 1.345(8) . ?
C72 C77 1.538(8) . ?
C73 C74 1.364(8) . ?
C73 C80 1.490(8) . ?
C74 C75 1.437(8) . ?
C74 C78 1.540(9) . ?
C75 C79 1.547(8) . ?
C76 H76A 0.9600 . ?
C76 H76B 0.9600 . ?
C76 H76C 0.9600 . ?
C77 H77A 0.9600 . ?
C77 H77B 0.9600 . ?
C77 H77C 0.9600 . ?
C78 H78A 0.9600 . ?
C78 H78B 0.9600 . ?
C78 H78C 0.9600 . ?
C79 H79A 0.9600 . ?
C79 H79B 0.9600 . ?
C79 H79C 0.9600 . ?
C80 C84 1.364(7) . ?
C80 C81 1.407(9) . ?
C81 C82 1.329(9) . ?
C81 H81A 0.9300 . ?
C82 N8 1.355(8) . ?
C82 H82A 0.9300 . ?
C83 N8 1.334(7) . ?
C83 C84 1.350(7) . ?
C83 H83A 0.9300 . ?
C84 H84A 0.9300 . ?
C85 C90 1.282(12) . ?
C85 C86 1.347(14) . ?
C85 Cl1 1.806(14) . ?
C86 C87 1.330(14) . ?
C86 Cl2 1.721(15) . ?
C87 C88 1.336(16) . ?
C87 H87A 0.9300 . ?
C88 C89 1.322(16) . ?
C88 H88A 0.9300 . ?
C89 C90 1.322(13) . ?
C89 H89A 0.9300 . ?
C90 H90A 0.9300 . ?
N3 Cu1 1.977(5) 15_445 ?
N4 Cu1 1.979(5) 3_655 ?
N7 Cu2 1.980(5) 12 ?
N8 Cu2 1.962(4) 3 ?
P1 F2 1.480(6) . ?
P1 F2 1.480(6) 3 ?
P1 F2 1.480(6) 2 ?
P1 F1 1.498(6) 2 ?
P1 F1 1.498(6) . ?
P1 F1 1.498(6) 3 ?
P2 F8 1.479(12) . ?
P2 F4 1.488(10) . ?
P2 F5 1.521(12) . ?
P2 F6 1.539(12) . ?
P2 F3 1.575(10) . ?
P2 F7 1.591(12) . ?

loop_
_geom_torsion_atom_site_label_1
_geom_torsion_atom_site_label_2
_geom_torsion_atom_site_label_3
_geom_torsion_atom_site_label_4
_geom_torsion
_geom_torsion_site_symmetry_1
_geom_torsion_site_symmetry_2
_geom_torsion_site_symmetry_3
_geom_torsion_site_symmetry_4
_geom_torsion_publ_flag
N1 C1 C2 C3 0.2(12) . . . . ?
C13 C1 C2 C3 -176.3(7) . . . . ?
C1 C2 C3 C4 0.3(12) . . . . ?
C2 C3 C4 C11 -0.1(12) . . . . ?
C2 C3 C4 C5 178.1(7) . . . . ?
C3 C4 C5 C6 -180.0(8) . . . . ?
C11 C4 C5 C6 -1.8(11) . . . . ?
C4 C5 C6 C7 0.8(12) . . . . ?
C5 C6 C7 C8 -179.5(8) . . . . ?
C5 C6 C7 C12 -0.8(11) . . . . ?
C12 C7 C8 C9 -0.5(11) . . . . ?
C6 C7 C8 C9 178.2(7) . . . . ?
C7 C8 C9 C10 0.4(12) . . . . ?
C8 C9 C10 N2 -0.2(11) . . . . ?
C8 C9 C10 C28 -180.0(7) . . . . ?
C3 C4 C11 N1 -0.6(10) . . . . ?
C5 C4 C11 N1 -178.9(6) . . . . ?
C3 C4 C11 C12 -179.1(7) . . . . ?
C5 C4 C11 C12 2.6(10) . . . . ?
N1 C11 C12 N2 -1.1(8) . . . . ?
C4 C11 C12 N2 177.5(5) . . . . ?
N1 C11 C12 C7 178.8(5) . . . . ?
C4 C11 C12 C7 -2.6(9) . . . . ?
C8 C7 C12 N2 0.3(9) . . . . ?
C6 C7 C12 N2 -178.5(6) . . . . ?
C8 C7 C12 C11 -179.6(6) . . . . ?
C6 C7 C12 C11 1.6(9) . . . . ?
N1 C1 C13 C14 -90.4(8) . . . . ?
C2 C1 C13 C14 86.4(9) . . . . ?
N1 C1 C13 C18 89.7(8) . . . . ?
C2 C1 C13 C18 -93.5(8) . . . . ?
C18 C13 C14 C15 -2.2(11) . . . . ?
C1 C13 C14 C15 177.9(6) . . . . ?
C18 C13 C14 C19 175.6(7) . . . . ?
C1 C13 C14 C19 -4.3(10) . . . . ?
C13 C14 C15 C16 0.2(11) . . . . ?
C19 C14 C15 C16 -177.6(7) . . . . ?
C13 C14 C15 C20 179.0(7) . . . . ?
C19 C14 C15 C20 1.3(10) . . . . ?
C14 C15 C16 C17 1.6(11) . . . . ?
C20 C15 C16 C17 -177.3(7) . . . . ?
C14 C15 C16 C23 -179.9(7) . . . . ?
C20 C15 C16 C23 1.2(11) . . . . ?
C15 C16 C17 C18 -1.2(12) . . . . ?
C23 C16 C17 C18 -179.7(7) . . . . ?
C15 C16 C17 C21 -177.6(7) . . . . ?
C23 C16 C17 C21 3.9(12) . . . . ?
C14 C13 C18 C17 2.6(11) . . . . ?
C1 C13 C18 C17 -177.5(7) . . . . ?
C14 C13 C18 C22 -177.0(7) . . . . ?
C1 C13 C18 C22 2.9(10) . . . . ?
C16 C17 C18 C13 -0.8(12) . . . . ?
C21 C17 C18 C13 175.6(7) . . . . ?
C16 C17 C18 C22 178.8(7) . . . . ?
C21 C17 C18 C22 -4.8(12) . . . . ?
C17 C16 C23 C27 -100.1(11) . . . . ?
C15 C16 C23 C27 81.4(11) . . . . ?
C17 C16 C23 C24 82.7(11) . . . . ?
C15 C16 C23 C24 -95.8(11) . . . . ?
C27 C23 C24 C25 1.7(13) . . . . ?
C16 C23 C24 C25 179.0(8) . . . . ?
C23 C24 C25 N3 6.0(14) . . . . ?
C24 C23 C27 C26 -6.2(14) . . . . ?
C16 C23 C27 C26 176.3(8) . . . . ?
N3 C26 C27 C23 4.2(15) . . . . ?
N2 C10 C28 C33 91.3(8) . . . . ?
C9 C10 C28 C33 -88.9(9) . . . . ?
N2 C10 C28 C29 -95.6(8) . . . . ?
C9 C10 C28 C29 84.2(9) . . . . ?
C33 C28 C29 C30 -3.9(11) . . . . ?
C10 C28 C29 C30 -177.3(6) . . . . ?
C33 C28 C29 C34 174.5(7) . . . . ?
C10 C28 C29 C34 1.1(10) . . . . ?
C28 C29 C30 C31 0.7(12) . . . . ?
C34 C29 C30 C31 -177.6(8) . . . . ?
C34 C29 C30 C35 1.1(11) . . . . ?
C29 C30 C31 C32 5.6(13) . . . . ?
C35 C30 C31 C32 -173.1(8) . . . . ?
C35 C30 C31 C38 1.8(12) . . . . ?
C30 C31 C32 C33 -8.2(13) . . . . ?
C38 C31 C32 C33 176.4(7) . . . . ?
C30 C31 C32 C36 -179.3(9) . . . . ?
C38 C31 C32 C36 5.3(13) . . . . ?
C29 C28 C33 C32 1.1(11) . . . . ?
C10 C28 C33 C32 174.4(7) . . . . ?
C29 C28 C33 C37 -175.7(7) . . . . ?
C10 C28 C33 C37 -2.4(11) . . . . ?
C31 C32 C33 C28 4.9(12) . . . . ?
C36 C32 C33 C28 176.4(9) . . . . ?
C31 C32 C33 C37 -178.4(8) . . . . ?
C36 C32 C33 C37 -6.8(13) . . . . ?
C30 C31 C38 C42 91.0(12) . . . . ?
C32 C31 C38 C42 -93.8(11) . . . . ?
C30 C31 C38 C39 -83.6(12) . . . . ?
C32 C31 C38 C39 91.7(10) . . . . ?
C42 C38 C39 C40 3.6(13) . . . . ?
C31 C38 C39 C40 178.5(9) . . . . ?
C38 C39 C40 N4 0.7(14) . . . . ?
C39 C38 C42 C41 -5.6(14) . . . . ?
C31 C38 C42 C41 179.5(9) . . . . ?
N4 C41 C42 C38 4.1(16) . . . . ?
N5 C43 C44 C45 -1.6(11) . . . . ?
C55 C43 C44 C45 179.1(7) . . . . ?
C43 C44 C45 C46 1.7(11) . . . . ?
C44 C45 C46 C54 0.1(11) . . . . ?
C44 C45 C46 C47 179.6(7) . . . . ?
C45 C46 C47 C48 177.5(8) . . . . ?
C54 C46 C47 C48 -3.0(12) . . . . ?
C46 C47 C48 C49 1.7(13) . . . . ?
C47 C48 C49 C50 -179.9(8) . . . . ?
C47 C48 C49 C53 1.1(11) . . . . ?
C53 C49 C50 C51 1.6(11) . . . . ?
C48 C49 C50 C51 -177.5(7) . . . . ?
C49 C50 C51 C52 -2.0(11) . . . . ?
C50 C51 C52 N6 0.5(10) . . . . ?
C50 C51 C52 C70 -176.7(7) . . . . ?
C50 C49 C53 N6 0.4(9) . . . . ?
C48 C49 C53 N6 179.5(6) . . . . ?
C50 C49 C53 C54 178.5(6) . . . . ?
C48 C49 C53 C54 -2.4(9) . . . . ?
C45 C46 C54 N5 -2.1(10) . . . . ?
C47 C46 C54 N5 178.4(6) . . . . ?
C45 C46 C54 C53 -178.9(6) . . . . ?
C47 C46 C54 C53 1.6(9) . . . . ?
N6 C53 C54 C46 179.2(5) . . . . ?
C49 C53 C54 C46 1.0(9) . . . . ?
N6 C53 C54 N5 2.3(7) . . . . ?
C49 C53 C54 N5 -175.9(5) . . . . ?
N5 C43 C55 C60 -100.4(7) . . . . ?
C44 C43 C55 C60 79.0(8) . . . . ?
N5 C43 C55 C56 83.6(7) . . . . ?
C44 C43 C55 C56 -97.0(7) . . . . ?
C60 C55 C56 C57 6.9(10) . . . . ?
C43 C55 C56 C57 -177.0(6) . . . . ?
C60 C55 C56 C61 -174.2(6) . . . . ?
C43 C55 C56 C61 1.8(9) . . . . ?
C55 C56 C57 C58 -4.2(10) . . . . ?
C61 C56 C57 C58 177.0(6) . . . . ?
C55 C56 C57 C62 176.1(7) . . . . ?
C61 C56 C57 C62 -2.7(11) . . . . ?
C56 C57 C58 C59 -2.3(10) . . . . ?
C62 C57 C58 C59 177.3(7) . . . . ?
C56 C57 C58 C65 -178.1(6) . . . . ?
C62 C57 C58 C65 1.6(10) . . . . ?
C57 C58 C59 C60 6.1(10) . . . . ?
C65 C58 C59 C60 -178.1(6) . . . . ?
C57 C58 C59 C63 -178.0(6) . . . . ?
C65 C58 C59 C63 -2.2(10) . . . . ?
C56 C55 C60 C59 -3.1(9) . . . . ?
C43 C55 C60 C59 -179.1(5) . . . . ?
C56 C55 C60 C64 175.9(6) . . . . ?
C43 C55 C60 C64 0.0(9) . . . . ?
C58 C59 C60 C55 -3.4(9) . . . . ?
C63 C59 C60 C55 -179.3(6) . . . . ?
C58 C59 C60 C64 177.5(6) . . . . ?
C63 C59 C60 C64 1.6(9) . . . . ?
C59 C58 C65 C69 -94.9(9) . . . . ?
C57 C58 C65 C69 80.9(9) . . . . ?
C59 C58 C65 C66 88.9(9) . . . . ?
C57 C58 C65 C66 -95.3(10) . . . . ?
C69 C65 C66 C67 0.4(13) . . . . ?
C58 C65 C66 C67 176.9(8) . . . . ?
C65 C66 C67 N7 -0.7(17) . . . . ?
C66 C65 C69 C68 -0.4(11) . . . . ?
C58 C65 C69 C68 -176.8(7) . . . . ?
N7 C68 C69 C65 0.8(11) . . . . ?
N6 C52 C70 C75 -101.2(7) . . . . ?
C51 C52 C70 C75 76.1(8) . . . . ?
N6 C52 C70 C71 81.6(7) . . . . ?
C51 C52 C70 C71 -101.1(7) . . . . ?
C75 C70 C71 C72 3.1(8) . . . . ?
C52 C70 C71 C72 -179.7(5) . . . . ?
C75 C70 C71 C76 -172.5(6) . . . . ?
C52 C70 C71 C76 4.6(8) . . . . ?
C70 C71 C72 C73 -2.5(8) . . . . ?
C76 C71 C72 C73 173.1(5) . . . . ?
C70 C71 C72 C77 -179.3(5) . . . . ?
C76 C71 C72 C77 -3.6(8) . . . . ?
C71 C72 C73 C74 1.7(9) . . . . ?
C77 C72 C73 C74 178.4(5) . . . . ?
C71 C72 C73 C80 -176.6(5) . . . . ?
C77 C72 C73 C80 0.2(8) . . . . ?
C72 C73 C74 C75 -1.3(9) . . . . ?
C80 C73 C74 C75 176.9(5) . . . . ?
C80 C73 C74 C78 -2.7(9) . . . . ?
C71 C70 C75 C74 -2.8(9) . . . . ?
C52 C70 C75 C74 -179.9(5) . . . . ?
C71 C70 C75 C79 177.7(5) . . . . ?
C52 C70 C75 C79 0.5(9) . . . . ?
C73 C74 C75 C70 1.9(9) . . . . ?
C78 C74 C75 C70 -178.5(6) . . . . ?
C73 C74 C75 C79 -178.6(6) . . . . ?
C78 C74 C75 C79 1.1(9) . . . . ?
C72 C73 C80 C84 97.3(7) . . . . ?
C74 C73 C80 C84 -80.9(8) . . . . ?
C72 C73 C80 C81 -78.6(9) . . . . ?
C74 C73 C80 C81 103.2(8) . . . . ?
C84 C80 C81 C82 4.5(12) . . . . ?
C73 C80 C81 C82 -179.2(8) . . . . ?
C80 C81 C82 N8 -2.2(16) . . . . ?
N8 C83 C84 C80 1.9(10) . . . . ?
C81 C80 C84 C83 -4.4(10) . . . . ?
C73 C80 C84 C83 179.3(6) . . . . ?
C90 C85 C86 C87 7(3) . . . . ?
Cl1 C85 C86 C87 -174.3(17) . . . . ?
Cl1 C85 C86 Cl2 -1(2) . . . . ?
C85 C86 C87 C88 -6(4) . . . . ?
C86 C87 C88 C89 10(6) . . . . ?
C87 C88 C89 C90 -13(6) . . . . ?
C86 C85 C90 C89 -10(3) . . . . ?
Cl1 C85 C90 C89 171.4(14) . . . . ?
C88 C89 C90 C85 13(4) . . . . ?
C2 C1 N1 C11 -0.9(10) . . . . ?
C13 C1 N1 C11 175.7(6) . . . . ?
C2 C1 N1 Cu1 177.7(5) . . . . ?
C13 C1 N1 Cu1 -5.7(9) . . . . ?
C4 C11 N1 C1 1.1(9) . . . . ?
C12 C11 N1 C1 179.6(6) . . . . ?
C4 C11 N1 Cu1 -177.8(5) . . . . ?
C12 C11 N1 Cu1 0.8(6) . . . . ?
N3 Cu1 N1 C1 -69.7(6) 14 . . . ?
N4 Cu1 N1 C1 70.8(6) 2_545 . . . ?
N3 Cu1 N1 C11 108.9(4) 14 . . . ?
N4 Cu1 N1 C11 -110.6(4) 2_545 . . . ?
N2 Cu1 N1 C11 -0.3(4) . . . . ?
C9 C10 N2 C12 0.0(9) . . . . ?
C28 C10 N2 C12 179.8(6) . . . . ?
C9 C10 N2 Cu1 178.8(5) . . . . ?
C28 C10 N2 Cu1 -1.4(9) . . . . ?
C11 C12 N2 C10 179.8(6) . . . . ?
C7 C12 N2 C10 -0.1(8) . . . . ?
C11 C12 N2 Cu1 0.8(6) . . . . ?
C7 C12 N2 Cu1 -179.1(4) . . . . ?
N3 Cu1 N2 C10 68.2(6) 14 . . . ?
N4 Cu1 N2 C10 -69.7(6) 2_545 . . . ?
N3 Cu1 N2 C12 -112.9(4) 14 . . . ?
N4 Cu1 N2 C12 109.2(4) 2_545 . . . ?
N1 Cu1 N2 C12 -0.2(3) . . . . ?
C24 C25 N3 C26 -7.8(12) . . . . ?
C24 C25 N3 Cu1 178.4(6) . . . 15_445 ?
C27 C26 N3 C25 2.9(12) . . . . ?
C27 C26 N3 Cu1 176.5(7) . . . 15_445 ?
C42 C41 N4 C40 0.2(13) . . . . ?
C42 C41 N4 Cu1 -179.6(7) . . . 3_655 ?
C39 C40 N4 C41 -2.5(12) . . . . ?
C39 C40 N4 Cu1 177.3(7) . . . 3_655 ?
C44 C43 N5 C54 -0.5(9) . . . . ?
C55 C43 N5 C54 178.8(5) . . . . ?
C44 C43 N5 Cu2 -179.5(5) . . . . ?
C55 C43 N5 Cu2 -0.2(8) . . . . ?
C46 C54 N5 C43 2.3(8) . . . . ?
C53 C54 N5 C43 179.2(5) . . . . ?
C46 C54 N5 Cu2 -178.5(5) . . . . ?
C53 C54 N5 Cu2 -1.6(6) . . . . ?
N8 Cu2 N5 C43 64.6(5) 2 . . . ?
N7 Cu2 N5 C43 -74.1(5) 11 . . . ?
N8 Cu2 N5 C54 -114.4(4) 2 . . . ?
N7 Cu2 N5 C54 106.9(4) 11 . . . ?
N6 Cu2 N5 C54 0.5(4) . . . . ?
C51 C52 N6 C53 1.4(8) . . . . ?
C70 C52 N6 C53 178.6(5) . . . . ?
C51 C52 N6 Cu2 -176.4(5) . . . . ?
C70 C52 N6 Cu2 0.7(8) . . . . ?
C49 C53 N6 C52 -1.9(8) . . . . ?
C54 C53 N6 C52 180.0(5) . . . . ?
C49 C53 N6 Cu2 176.4(4) . . . . ?
C54 C53 N6 Cu2 -1.8(6) . . . . ?
N8 Cu2 N6 C52 -72.1(5) 2 . . . ?
N7 Cu2 N6 C52 65.8(5) 11 . . . ?
N5 Cu2 N6 C52 178.6(5) . . . . ?
N8 Cu2 N6 C53 110.0(4) 2 . . . ?
N7 Cu2 N6 C53 -112.1(4) 11 . . . ?
N5 Cu2 N6 C53 0.7(3) . . . . ?
C66 C67 N7 C68 0.9(14) . . . . ?
C66 C67 N7 Cu2 177.3(8) . . . 12 ?
C69 C68 N7 C67 -0.9(10) . . . . ?
C69 C68 N7 Cu2 -177.6(5) . . . 12 ?
C84 C83 N8 C82 0.9(9) . . . . ?
C84 C83 N8 Cu2 176.2(5) . . . 3 ?
C81 C82 N8 C83 -0.7(13) . . . . ?
C81 C82 N8 Cu2 -175.7(8) . . . 3 ?
